data_7042411
loop_
_publ_author_name
'Han, Yongqiang'
'Yan, Pengfei'
'Sun, Jingwen'
'An, Guanghui'
'Yao, Xu'
'Li, Yuxin'
'Li, Guangming'

_publ_section_title
;
 Luminescence and white-light emitting luminescent sensor of
 tetrafluoroterephthalate-lanthanide metal-organic frameworks.
;
_journal_issue 14
_journal_name_full 'Dalton transactions (Cambridge, England : 2003)'
_journal_page_first 4642
_journal_page_last 4653
_journal_paper_doi 10.1039/c7dt00215g
_journal_volume 46
_journal_year 2017
_chemical_formula_moiety 'C12 H4 F6 O8 Pr'
_chemical_formula_sum 'C12 H4 F6 O8 Pr'
_chemical_formula_weight 531.06
_space_group_crystal_system monoclinic
_space_group_IT_number 12
_space_group_name_Hall '-C 2y'
_space_group_name_H-M_alt 'C 1 2/m 1'
_symmetry_space_group_name_Hall '-C 2y'
_symmetry_space_group_name_H-M 'C 1 2/m 1'
_atom_sites_solution_hydrogens difmap
_audit_creation_date 2017-03-03
_audit_creation_method
;
Olex2 1.2
(compiled 2017.03.02 svn.r3394 for OlexSys, GUI svn.r5324)
;
_audit_update_record
;
2017-03-08 deposited with the CCDC.
2017-03-09 downloaded from the CCDC.
;
_cell_angle_alpha 90
_cell_angle_beta 125.951(5)
_cell_angle_gamma 90
_cell_formula_units_Z 4
_cell_length_a 14.086(5)
_cell_length_b 11.349(5)
_cell_length_c 11.748(5)
_cell_measurement_reflns_used 1886
_cell_measurement_temperature 293(2)
_cell_measurement_theta_max 29.4717
_cell_measurement_theta_min 3.5663
_cell_volume 1520.3(11)
_computing_data_collection
'CrysAlisPro, Agilent Technologies,Version 1.171.35.21 (release 20-01-2012 CrysAlis171 .NET)(compiled Jan 23 2012,18:06:46)'
_computing_molecular_graphics 'Olex2 (Dolomanov et al., 2009)'
_computing_publication_material '(K. Brandenburg, Diamond 3.1, 2009)'
_computing_structure_refinement 'ShelXL (Sheldrick, 2015)'
_computing_structure_solution 'SHELXS-2016/6 (Sheldrick, 2015)'
_diffrn_ambient_temperature 293(2)
_diffrn_measured_fraction_theta_full 0.996
_diffrn_measured_fraction_theta_max 0.996
_diffrn_measurement_device_type 'multiwire proportional'
_diffrn_measurement_method 'phi and omega scans'
_diffrn_radiation_monochromator graphite
_diffrn_radiation_type MoK\a
_diffrn_radiation_wavelength 0.71069
_diffrn_reflns_av_R_equivalents 0.0264
_diffrn_reflns_av_unetI/netI 0.0384
_diffrn_reflns_Laue_measured_fraction_full 0.996
_diffrn_reflns_Laue_measured_fraction_max 0.996
_diffrn_reflns_limit_h_max 15
_diffrn_reflns_limit_h_min -16
_diffrn_reflns_limit_k_max 13
_diffrn_reflns_limit_k_min -13
_diffrn_reflns_limit_l_max 12
_diffrn_reflns_limit_l_min -13
_diffrn_reflns_number 2661
_diffrn_reflns_point_group_measured_fraction_full 0.996
_diffrn_reflns_point_group_measured_fraction_max 0.996
_diffrn_reflns_theta_full 24.987
_diffrn_reflns_theta_max 24.987
_diffrn_reflns_theta_min 3.573
_exptl_absorpt_coefficient_mu 3.318
_exptl_absorpt_correction_T_max 0.588
_exptl_absorpt_correction_T_min 0.487
_exptl_absorpt_correction_type multi-scan
_exptl_absorpt_process_details
;
CrysAlisPro, Agilent Technologies,
Version 1.171.35.21 (release 20-01-2012 CrysAlis171 .NET)
(compiled Jan 23 2012,18:06:46)
Empirical absorption correction using spherical harmonics,
 implemented in SCALE3 ABSPACK scaling algorithm.
;
_exptl_crystal_colour green
_exptl_crystal_density_diffrn 2.320
_exptl_crystal_description block
_exptl_crystal_F_000 1012
_exptl_crystal_size_max 0.22
_exptl_crystal_size_mid 0.2
_exptl_crystal_size_min 0.16
_refine_diff_density_max 0.428
_refine_diff_density_min -0.735
_refine_diff_density_rms 0.100
_refine_ls_extinction_method none
_refine_ls_goodness_of_fit_ref 1.049
_refine_ls_hydrogen_treatment constr
_refine_ls_matrix_type full
_refine_ls_number_parameters 134
_refine_ls_number_reflns 1417
_refine_ls_number_restraints 0
_refine_ls_restrained_S_all 1.049
_refine_ls_R_factor_all 0.0245
_refine_ls_R_factor_gt 0.0228
_refine_ls_shift/su_max 0.001
_refine_ls_shift/su_mean 0.000
_refine_ls_structure_factor_coef Fsqd
_refine_ls_weighting_details 'w=1/[\s^2^(Fo^2^)+(0.0196P)^2^+1.5081P] where P=(Fo^2^+2Fc^2^)/3'
_refine_ls_weighting_scheme calc
_refine_ls_wR_factor_gt 0.0500
_refine_ls_wR_factor_ref 0.0513
_reflns_Friedel_coverage 0.000
_reflns_number_gt 1351
_reflns_number_total 1417
_reflns_threshold_expression 'I > 2\s(I)'
_cod_data_source_file c7dt00215g2.cif
_cod_data_source_block 4-pr_sq
_cod_depositor_comments 'Adding full bibliography for 7042409--7042422.cif.'
_cod_database_code 7042411
_shelx_shelxl_version_number 2016/6
_shelx_space_group_comment
;
The symmetry employed for this shelxl refinement is uniquely defined
by the following loop, which should always be used as a source of
symmetry information in preference to the above space-group names.
They are only intended as comments.
;
_shelx_estimated_absorpt_t_max 0.619
_shelx_estimated_absorpt_t_min 0.529
_olex2_refinement_description
;
1. Fixed Uiso
 At 1.2 times of:
  All O(H,H) groups
2.a Riding coordinates:
 O3(H3A,H3B)
;
_olex2_submission_special_instructions 'No special instructions were received'

loop_
_space_group_symop_operation_xyz
'x, y, z'
'-x, y, -z'
'x+1/2, y+1/2, z'
'-x+1/2, y+1/2, -z'
'-x, -y, -z'
'x, -y, z'
'-x+1/2, -y+1/2, -z'
'x+1/2, -y+1/2, z'

loop_
_atom_site_label
_atom_site_type_symbol
_atom_site_fract_x
_atom_site_fract_y
_atom_site_fract_z
_atom_site_U_iso_or_equiv
_atom_site_adp_type
_atom_site_occupancy
_atom_site_site_symmetry_order
_atom_site_calc_flag
_atom_site_refinement_flags_posn
_atom_site_refinement_flags_adp
_atom_site_refinement_flags_occupancy
Pr1 Pr 0.66328(2) 0.500000 0.53540(2) 0.01460(10) Uani 1 2 d S T P
F1 F 0.3679(2) 0.7059(2) 0.0966(2) 0.0535(7) Uani 1 1 d . . .
F2 F 0.3575(3) 0.7093(2) -0.1333(3) 0.0549(7) Uani 1 1 d . . .
O1 O 0.4527(3) 0.500000 0.3462(3) 0.0265(9) Uani 1 2 d S T P
O2 O 0.3384(2) 0.5963(3) -0.3397(3) 0.0396(7) Uani 1 1 d . . .
O3 O 0.8384(2) 0.6346(3) 0.6556(3) 0.0417(8) Uani 1 1 d . . .
H3A H 0.832452 0.705409 0.674456 0.050 Uiso 1 1 d R . .
H3B H 0.909832 0.622469 0.689046 0.050 Uiso 1 1 d R . .
O5 O 0.5905(2) 0.3045(2) 0.5264(3) 0.0367(7) Uani 1 1 d . . .
O4 O 0.2613(3) 0.500000 0.2030(4) 0.0462(13) Uani 1 2 d S T P
C1 C 0.3587(4) 0.500000 0.2251(5) 0.0257(12) Uani 1 2 d S T P
C2 C 0.3634(4) 0.500000 0.0992(5) 0.0252(13) Uani 1 2 d S T P
C3 C 0.3629(3) 0.6032(4) 0.0379(4) 0.0298(9) Uani 1 1 d . . .
C4 C 0.3580(3) 0.6041(4) -0.0830(4) 0.0268(9) Uani 1 1 d . . .
C5 C 0.3532(4) 0.500000 -0.1490(5) 0.0232(12) Uani 1 2 d S T P
C8 C 0.500000 0.2571(5) 0.500000 0.0264(12) Uani 1 2 d S T P
C9 C 0.500000 0.1232(5) 0.500000 0.0240(12) Uani 1 2 d S T P
C7 C 0.5512(3) 0.0612(3) 0.6226(4) 0.0246(8) Uani 1 1 d . . .
C6 C 0.3423(4) 0.500000 -0.2849(5) 0.0254(13) Uani 1 2 d S T P
F3 F 0.60110(19) 0.1188(2) 0.7450(2) 0.0400(6) Uani 1 1 d . . .

loop_
_atom_site_aniso_label
_atom_site_aniso_U_11
_atom_site_aniso_U_22
_atom_site_aniso_U_33
_atom_site_aniso_U_23
_atom_site_aniso_U_13
_atom_site_aniso_U_12
Pr1 0.01890(15) 0.01446(16) 0.01371(16) 0.000 0.01139(12) 0.000
F1 0.099(2) 0.0360(16) 0.0386(14) -0.0053(12) 0.0478(15) 0.0070(16)
F2 0.109(2) 0.0314(16) 0.0439(15) 0.0056(13) 0.0555(16) 0.0009(16)
O1 0.0237(17) 0.041(2) 0.0133(17) 0.000 0.0098(15) 0.000
O2 0.0678(19) 0.0360(18) 0.0297(15) 0.0095(14) 0.0369(15) 0.0163(16)
O3 0.0295(14) 0.045(2) 0.0536(19) -0.0192(16) 0.0257(14) -0.0126(14)
O5 0.0313(13) 0.0165(15) 0.065(2) 0.0019(14) 0.0301(14) -0.0033(13)
O4 0.0193(18) 0.101(4) 0.022(2) 0.000 0.0142(17) 0.000
C1 0.031(3) 0.034(3) 0.014(3) 0.000 0.014(2) 0.000
C2 0.020(2) 0.043(4) 0.016(3) 0.000 0.012(2) 0.000
C3 0.037(2) 0.034(3) 0.019(2) -0.0027(18) 0.0172(17) 0.0031(19)
C4 0.035(2) 0.026(2) 0.025(2) 0.0041(17) 0.0210(18) 0.0004(18)
C5 0.023(2) 0.031(3) 0.022(3) 0.000 0.016(2) 0.000
C8 0.028(3) 0.016(3) 0.033(3) 0.000 0.016(2) 0.000
C9 0.023(2) 0.017(3) 0.040(3) 0.000 0.023(2) 0.000
C7 0.0247(17) 0.021(2) 0.032(2) -0.0048(17) 0.0190(16) -0.0034(16)
C6 0.022(2) 0.040(4) 0.016(3) 0.000 0.012(2) 0.000
F3 0.0485(13) 0.0286(14) 0.0365(13) -0.0105(11) 0.0214(12) -0.0033(11)

loop_
_atom_type_symbol
_atom_type_description
_atom_type_scat_dispersion_real
_atom_type_scat_dispersion_imag
_atom_type_scat_source
C C 0.0033 0.0016 'International Tables Vol C Tables 4.2.6.8 and 6.1.1.4'
H H 0.0000 0.0000 'International Tables Vol C Tables 4.2.6.8 and 6.1.1.4'
F F 0.0171 0.0103 'International Tables Vol C Tables 4.2.6.8 and 6.1.1.4'
O O 0.0106 0.0060 'International Tables Vol C Tables 4.2.6.8 and 6.1.1.4'
Pr Pr -0.2180 2.8214 'International Tables Vol C Tables 4.2.6.8 and 6.1.1.4'

loop_
_geom_angle_atom_site_label_1
_geom_angle_atom_site_label_2
_geom_angle_atom_site_label_3
_geom_angle
_geom_angle_site_symmetry_1
_geom_angle_site_symmetry_3
O1 Pr1 O1 71.98(12) . 5_666
O1 Pr1 O2 79.34(10) . 5_665
O1 Pr1 O2 79.34(10) . 2_655
O1 Pr1 O3 140.87(8) . 6_565
O1 Pr1 O3 140.88(8) . .
O1 Pr1 O4 120.70(11) . 5_666
O1 Pr1 C1 24.58(11) 5_666 5_666
O1 Pr1 C1 96.56(13) . 5_666
O1 Pr1 C6 149.37(12) 5_666 5_665
O1 Pr1 C6 77.39(12) . 5_665
O2 Pr1 O1 141.48(9) 5_665 5_666
O2 Pr1 O1 141.48(8) 2_655 5_666
O2 Pr1 O2 51.13(14) 5_665 2_655
O2 Pr1 O4 148.61(8) 5_665 5_666
O2 Pr1 O4 148.61(8) 2_655 5_666
O2 Pr1 C1 153.93(7) 2_655 5_666
O2 Pr1 C1 153.93(7) 5_665 5_666
O2 Pr1 C6 25.58(7) 2_655 5_665
O2 Pr1 C6 25.58(7) 5_665 5_665
O3 Pr1 O1 113.69(8) . 5_666
O3 Pr1 O1 113.69(8) 6_565 5_666
O3 Pr1 O2 74.39(9) 6_565 5_665
O3 Pr1 O2 74.39(9) . 2_655
O3 Pr1 O2 104.80(10) . 5_665
O3 Pr1 O2 104.80(10) 6_565 2_655
O3 Pr1 O3 74.84(14) . 6_565
O3 Pr1 O4 75.54(9) . 5_666
O3 Pr1 O4 75.54(9) 6_565 5_666
O3 Pr1 C1 94.61(10) 6_565 5_666
O3 Pr1 C1 94.61(10) . 5_666
O3 Pr1 C6 90.19(10) . 5_665
O3 Pr1 C6 90.19(10) 6_565 5_665
O5 Pr1 O1 72.79(7) 6_565 .
O5 Pr1 O1 69.70(7) . 5_666
O5 Pr1 O1 72.79(7) . .
O5 Pr1 O1 69.70(7) 6_565 5_666
O5 Pr1 O2 77.69(10) 6_565 2_655
O5 Pr1 O2 77.69(10) . 5_665
O5 Pr1 O2 125.31(10) . 2_655
O5 Pr1 O2 125.31(10) 6_565 5_665
O5 Pr1 O3 73.63(9) . 6_565
O5 Pr1 O3 73.63(9) 6_565 .
O5 Pr1 O3 146.33(10) . .
O5 Pr1 O3 146.33(10) 6_565 6_565
O5 Pr1 O5 132.90(12) 6_565 .
O5 Pr1 O4 85.42(8) . 5_666
O5 Pr1 O4 85.42(8) 6_565 5_666
O5 Pr1 C1 76.53(8) 6_565 5_666
O5 Pr1 C1 76.52(8) . 5_666
O5 Pr1 C6 101.39(8) . 5_665
O5 Pr1 C6 101.39(8) 6_565 5_665
O4 Pr1 O1 48.72(10) 5_666 5_666
O4 Pr1 C1 24.14(12) 5_666 5_666
O4 Pr1 C6 161.92(12) 5_666 5_665
C6 Pr1 C1 173.95(13) 5_665 5_666
Pr1 O1 Pr1 108.02(12) . 5_666
C1 O1 Pr1 160.3(3) . .
C1 O1 Pr1 91.7(3) . 5_666
C6 O2 Pr1 93.7(3) . 5_665
Pr1 O3 H3A 120.4 . .
Pr1 O3 H3B 131.7 . .
H3A O3 H3B 107.7 . .
C8 O5 Pr1 138.9(3) . .
C1 O4 Pr1 96.8(3) . 5_666
O1 C1 Pr1 63.8(3) . 5_666
O1 C1 C2 119.0(4) . .
O4 C1 Pr1 59.0(3) . 5_666
O4 C1 O1 122.8(5) . .
O4 C1 C2 118.2(4) . .
C2 C1 Pr1 177.2(3) . 5_666
C3 C2 C1 121.4(2) 6_565 .
C3 C2 C1 121.4(2) . .
C3 C2 C3 117.2(5) 6_565 .
F1 C3 C2 119.4(3) . .
F1 C3 C4 118.8(4) . .
C2 C3 C4 121.8(4) . .
F2 C4 C3 116.6(4) . .
F2 C4 C5 121.9(3) . .
C3 C4 C5 121.5(4) . .
C4 C5 C4 116.1(5) . 6_565
C4 C5 C6 122.0(2) 6_565 .
C4 C5 C6 122.0(2) . .
O5 C8 O5 128.7(5) . 2_656
O5 C8 C9 115.6(3) . .
O5 C8 C9 115.6(3) 2_656 .
C7 C9 C8 121.0(3) . .
C7 C9 C8 121.0(3) 2_656 .
C7 C9 C7 118.1(5) . 2_656
C9 C7 C7 121.0(3) . 6
F3 C7 C9 119.9(4) . .
F3 C7 C7 119.13(19) . 6
O2 C6 Pr1 60.7(2) . 5_665
O2 C6 Pr1 60.7(2) 6_565 5_665
O2 C6 O2 121.4(5) . 6_565
O2 C6 C5 119.3(2) . .
O2 C6 C5 119.3(2) 6_565 .
C5 C6 Pr1 176.6(3) . 5_665

loop_
_geom_bond_atom_site_label_1
_geom_bond_atom_site_label_2
_geom_bond_distance
_geom_bond_site_symmetry_2
Pr1 O1 2.449(3) .
Pr1 O1 2.698(3) 5_666
Pr1 O2 2.533(3) 5_665
Pr1 O2 2.533(3) 2_655
Pr1 O3 2.515(3) 6_565
Pr1 O3 2.515(3) .
Pr1 O5 2.421(3) .
Pr1 O5 2.421(3) 6_565
Pr1 O4 2.596(4) 5_666
Pr1 C1 3.006(5) 5_666
Pr1 C6 2.897(5) 5_665
F1 C3 1.334(5) .
F2 C4 1.330(5) .
O1 C1 1.251(6) .
O2 C6 1.253(4) .
O3 H3A 0.8501 .
O3 H3B 0.8496 .
O5 C8 1.243(3) .
O4 C1 1.238(6) .
C1 C2 1.520(7) .
C2 C3 1.373(5) .
C2 C3 1.373(5) 6_565
C3 C4 1.381(5) .
C4 C5 1.393(5) .
C5 C6 1.512(7) .
C8 C9 1.519(7) .
C9 C7 1.367(5) 2_656
C9 C7 1.367(5) .
C7 C7 1.390(8) 6
C7 F3 1.342(4) .
